data_2212340
loop_
_publ_author_name
' Krishnaiah, M.'
' Radha Krishna, J.'
'Jagadeesh Kumar, N.'
'Devandranath Reddy, C.'
'Rao, S. N.'

_publ_section_title 6-Chloro-2-(4-chlorophenoxy)-2-thioxo-4-trichloromethyl-4<i>H</i>-1,3,2-benzodioxaphosphorine
_journal_coeditor_code RZ2105
_journal_issue 2
_journal_name_full 'Acta Crystallographica Section E'
_journal_page_first o731
_journal_page_last o732
_journal_paper_doi 10.1107/S160053680700092X
_journal_volume 63
_journal_year 2007
_chemical_formula_iupac 'C14 H8 Cl5 O3 P S'
_chemical_formula_moiety 'C14 H8 Cl5 O3 P S'
_chemical_formula_sum 'C14 H8 Cl5 O3 P S'
_chemical_formula_weight 464.48
_chemical_name_systematic
;
6-Chloro-2-(4-chlorophenoxy)-2-thioxo-4-trichloromethyl-4H-1,3,2-
benzodioxaphosphorine
;
_space_group_IT_number 2
_symmetry_cell_setting triclinic
_symmetry_space_group_name_Hall '-P 1'
_symmetry_space_group_name_H-M 'P -1'
_atom_sites_solution_hydrogens geom
_atom_sites_solution_primary direct
_atom_sites_solution_secondary difmap
_audit_creation_method SHELXL-97
_cell_angle_alpha 100.694(10)
_cell_angle_beta 101.516(8)
_cell_angle_gamma 112.166(10)
_cell_formula_units_Z 2
_cell_length_a 9.4022(9)
_cell_length_b 10.6065(10)
_cell_length_c 10.6577(9)
_cell_measurement_reflns_used 900
_cell_measurement_temperature 293(2)
_cell_measurement_theta_max 25.0
_cell_measurement_theta_min 2.04
_cell_volume 923.75(18)
_computing_cell_refinement 'SAINT (Bruker 2002)'
_computing_data_collection 'SMART (Bruker 2001)'
_computing_data_reduction SAINT
_computing_molecular_graphics 'ZORTEPII (Zsolnai, 1997)'
_computing_publication_material
;
enCIFer (Allen <i>et al.</i>,  2004) and PARST (Nardelli, 1995)
;
_computing_structure_refinement 'SHELXL97 (Sheldrick, 1997)'
_computing_structure_solution 'SHELXS97 (Sheldrick, 1997)'
_diffrn_ambient_temperature 293(2)
_diffrn_measured_fraction_theta_full 0.981
_diffrn_measured_fraction_theta_max 0.981
_diffrn_measurement_device_type
;
Siemens SMART CCD area-detector
;
_diffrn_measurement_method \w
_diffrn_radiation_monochromator graphite
_diffrn_radiation_source 'fine-focus sealed tube'
_diffrn_radiation_type MoK\a
_diffrn_radiation_wavelength 0.71073
_diffrn_reflns_av_R_equivalents 0.0503
_diffrn_reflns_av_sigmaI/netI 0.0723
_diffrn_reflns_limit_h_max 11
_diffrn_reflns_limit_h_min 0
_diffrn_reflns_limit_k_max 12
_diffrn_reflns_limit_k_min -12
_diffrn_reflns_limit_l_max 12
_diffrn_reflns_limit_l_min -12
_diffrn_reflns_number 3412
_diffrn_reflns_theta_full 25.00
_diffrn_reflns_theta_max 25.00
_diffrn_reflns_theta_min 2.04
_diffrn_standards_number 0
_exptl_absorpt_coefficient_mu 0.995
_exptl_absorpt_correction_T_max 0.905
_exptl_absorpt_correction_T_min 0.803
_exptl_absorpt_correction_type multi-scan
_exptl_absorpt_process_details '(SADABS; Bruker, 2001)'
_exptl_crystal_colour colourless
_exptl_crystal_density_diffrn 1.670
_exptl_crystal_density_meas 1.67
_exptl_crystal_density_method 'KI flotation'
_exptl_crystal_description block
_exptl_crystal_F_000 464
_exptl_crystal_size_max 0.28
_exptl_crystal_size_mid 0.12
_exptl_crystal_size_min 0.10
_refine_diff_density_max 0.306
_refine_diff_density_min -0.323
_refine_ls_extinction_method none
_refine_ls_goodness_of_fit_ref 1.026
_refine_ls_hydrogen_treatment refall
_refine_ls_matrix_type full
_refine_ls_number_parameters 249
_refine_ls_number_reflns 3192
_refine_ls_number_restraints 0
_refine_ls_restrained_S_all 1.026
_refine_ls_R_factor_all 0.0983
_refine_ls_R_factor_gt 0.0489
_refine_ls_shift/su_max 0.000
_refine_ls_shift/su_mean 0.000
_refine_ls_structure_factor_coef Fsqd
_refine_ls_weighting_details 'calc w=1/[\s^2^(Fo^2^)+(0.0386P)^2^+0.3459P] where P=(Fo^2^+2Fc^2^)/3'
_refine_ls_weighting_scheme calc
_refine_ls_wR_factor_gt 0.0975
_refine_ls_wR_factor_ref 0.1183
_reflns_number_gt 1981
_reflns_number_total 3192
_reflns_threshold_expression I>2\s(I)
_cod_data_source_file rz2105.cif
_cod_data_source_block I
_cod_database_code 2212340
_cod_database_fobs_code 2212340

loop_
_symmetry_equiv_pos_as_xyz
'x, y, z'
'-x, -y, -z'

loop_
_atom_site_type_symbol
_atom_site_label
_atom_site_fract_x
_atom_site_fract_y
_atom_site_fract_z
_atom_site_U_iso_or_equiv
_atom_site_adp_type
_atom_site_calc_flag
_atom_site_occupancy
H H5 -0.247(5) 0.647(4) 0.091(4) 0.033(11) Uiso d 1
H H13 0.362(6) 0.364(5) 0.508(5) 0.059(17) Uiso d 1
H H17 0.109(5) 0.199(4) 0.137(4) 0.046(13) Uiso d 1
H H16 0.224(5) 0.038(5) 0.121(5) 0.050(14) Uiso d 1
H H14 0.487(6) 0.209(5) 0.506(5) 0.078(17) Uiso d 1
H H8 0.184(6) 0.858(5) 0.469(5) 0.061(17) Uiso d 1
H H7 0.052(6) 0.991(6) 0.413(5) 0.066(16) Uiso d 1
H H4 -0.168(5) 0.454(4) 0.045(4) 0.033(11) Uiso d 1
P P2 0.17031(15) 0.50431(14) 0.26326(11) 0.0413(3) Uani d 1
Cl Cl1 -0.43246(15) 0.38416(16) 0.13589(15) 0.0674(4) Uani d 1
Cl Cl2 -0.20095(17) 0.36383(16) 0.33999(12) 0.0641(4) Uani d 1
Cl Cl3 -0.3024(2) 0.18500(15) 0.06985(15) 0.0770(5) Uani d 1
Cl Cl4 -0.2156(2) 0.92839(18) 0.1963(2) 0.0987(6) Uani d 1
Cl Cl5 0.4520(2) -0.00887(16) 0.29591(16) 0.0767(5) Uani d 1
S S18 0.35925(15) 0.57791(15) 0.20949(12) 0.0518(4) Uani d 1
O O1 0.1418(4) 0.6116(3) 0.3689(3) 0.0465(8) Uani d 1
O O3 0.0107(3) 0.4354(3) 0.1415(3) 0.0447(8) Uani d 1
O O5 0.1585(4) 0.3910(4) 0.3419(3) 0.0532(9) Uani d 1
C C4 -0.1253(5) 0.4692(5) 0.1331(4) 0.0378(11) Uani d 1
C C5 -0.1589(6) 0.6959(6) 0.1714(5) 0.0498(12) Uani d 1
C C6 -0.1106(6) 0.8331(6) 0.2454(6) 0.0559(14) Uani d 1
C C7 0.0213(7) 0.8976(6) 0.3577(6) 0.0601(15) Uani d 1
C C8 0.1052(7) 0.8248(6) 0.3986(5) 0.0531(14) Uani d 1
C C9 0.0560(6) 0.6857(5) 0.3254(4) 0.0417(11) Uani d 1
C C10 -0.0760(5) 0.6188(5) 0.2114(4) 0.0402(11) Uani d 1
C C11 -0.2578(5) 0.3550(5) 0.1693(4) 0.0426(11) Uani d 1
C C12 0.2303(6) 0.2973(5) 0.3266(5) 0.0449(12) Uani d 1
C C13 0.3377(6) 0.3018(6) 0.4368(5) 0.0514(13) Uani d 1
C C14 0.4067(6) 0.2088(5) 0.4275(5) 0.0504(13) Uani d 1
C C15 0.3659(6) 0.1099(5) 0.3081(5) 0.0499(12) Uani d 1
C C16 0.2576(7) 0.1041(6) 0.1980(6) 0.0558(14) Uani d 1
C C17 0.1879(6) 0.1978(5) 0.2068(5) 0.0506(13) Uani d 1

loop_
_atom_site_aniso_label
_atom_site_aniso_U_11
_atom_site_aniso_U_22
_atom_site_aniso_U_33
_atom_site_aniso_U_12
_atom_site_aniso_U_13
_atom_site_aniso_U_23
P2 0.0441(7) 0.0549(8) 0.0331(6) 0.0309(7) 0.0089(6) 0.0131(6)
Cl1 0.0386(7) 0.0780(10) 0.0907(11) 0.0249(7) 0.0201(7) 0.0354(8)
Cl2 0.0662(9) 0.0828(10) 0.0449(7) 0.0256(8) 0.0204(7) 0.0317(7)
Cl3 0.0931(12) 0.0449(8) 0.0795(10) 0.0215(8) 0.0260(9) 0.0052(7)
Cl4 0.1014(13) 0.0764(12) 0.1453(16) 0.0639(11) 0.0289(12) 0.0451(11)
Cl5 0.0906(11) 0.0675(10) 0.0957(11) 0.0519(9) 0.0361(9) 0.0287(9)
S18 0.0448(7) 0.0674(9) 0.0478(7) 0.0272(7) 0.0131(6) 0.0208(7)
O1 0.053(2) 0.063(2) 0.0314(16) 0.0376(18) 0.0077(15) 0.0092(15)
O3 0.0382(18) 0.062(2) 0.0343(17) 0.0276(17) 0.0068(14) 0.0052(15)
O5 0.062(2) 0.074(2) 0.054(2) 0.048(2) 0.0305(17) 0.0335(18)
C4 0.037(3) 0.055(3) 0.028(2) 0.027(2) 0.007(2) 0.016(2)
C5 0.045(3) 0.051(3) 0.059(3) 0.025(3) 0.012(3) 0.025(3)
C6 0.057(3) 0.052(3) 0.073(4) 0.030(3) 0.025(3) 0.030(3)
C7 0.076(4) 0.045(3) 0.067(4) 0.030(3) 0.029(3) 0.015(3)
C8 0.058(4) 0.054(4) 0.047(3) 0.024(3) 0.019(3) 0.011(3)
C9 0.046(3) 0.051(3) 0.040(3) 0.029(3) 0.017(2) 0.018(2)
C10 0.041(3) 0.043(3) 0.041(3) 0.021(2) 0.013(2) 0.015(2)
C11 0.047(3) 0.043(3) 0.033(2) 0.016(2) 0.007(2) 0.010(2)
C12 0.045(3) 0.051(3) 0.050(3) 0.026(3) 0.020(2) 0.025(2)
C13 0.058(3) 0.044(3) 0.048(3) 0.023(3) 0.008(3) 0.007(3)
C14 0.046(3) 0.046(3) 0.054(3) 0.021(3) 0.003(3) 0.013(3)
C15 0.050(3) 0.044(3) 0.057(3) 0.020(3) 0.017(3) 0.017(3)
C16 0.066(4) 0.044(3) 0.049(3) 0.021(3) 0.013(3) 0.007(3)
C17 0.051(3) 0.057(3) 0.041(3) 0.023(3) 0.005(3) 0.018(3)

loop_
_atom_type_symbol
_atom_type_description
_atom_type_scat_dispersion_real
_atom_type_scat_dispersion_imag
_atom_type_scat_source
C C 0.0033 0.0016 'International Tables Vol C Tables 4.2.6.8 and 6.1.1.4'
H H 0.0000 0.0000 'International Tables Vol C Tables 4.2.6.8 and 6.1.1.4'
O O 0.0106 0.0060 'International Tables Vol C Tables 4.2.6.8 and 6.1.1.4'
P P 0.1023 0.0942 'International Tables Vol C Tables 4.2.6.8 and 6.1.1.4'
S S 0.1246 0.1234 'International Tables Vol C Tables 4.2.6.8 and 6.1.1.4'
Cl Cl 0.1484 0.1585 'International Tables Vol C Tables 4.2.6.8 and 6.1.1.4'

loop_
_geom_angle_atom_site_label_1
_geom_angle_atom_site_label_2
_geom_angle_atom_site_label_3
_geom_angle
_geom_angle_publ_flag
O5 P2 O1 97.47(17) ?
O5 P2 O3 106.47(19) y
O1 P2 O3 104.42(16) y
O5 P2 S18 116.56(13) y
O1 P2 S18 117.45(15) y
O3 P2 S18 112.68(13) ?
C9 O1 P2 119.9(3) y
C4 O3 P2 125.9(3) ?
C12 O5 P2 124.6(3) y
O3 C4 C10 111.7(4) y
O3 C4 C11 109.3(3) y
C10 C4 C11 114.9(4) y
O3 C4 H4 105(2) ?
C10 C4 H4 112(2) ?
C11 C4 H4 104(3) ?
C6 C5 C10 119.7(5) ?
C6 C5 H5 125(2) ?
C10 C5 H5 116(2) ?
C5 C6 C7 121.1(5) ?
C5 C6 Cl4 119.6(4) ?
C7 C6 Cl4 119.3(4) ?
C8 C7 C6 120.4(5) ?
C8 C7 H7 118(3) ?
C6 C7 H7 122(3) ?
C7 C8 C9 118.8(5) ?
C7 C8 H8 124(4) ?
C9 C8 H8 117(4) ?
C8 C9 C10 121.8(4) ?
C8 C9 O1 118.4(4) ?
C10 C9 O1 119.8(4) y
C9 C10 C5 118.2(4) ?
C9 C10 C4 120.7(4) y
C5 C10 C4 121.1(4) ?
C4 C11 Cl3 109.7(3) ?
C4 C11 Cl1 108.5(3) ?
Cl3 C11 Cl1 108.7(2) ?
C4 C11 Cl2 112.0(3) ?
Cl3 C11 Cl2 109.8(3) ?
Cl1 C11 Cl2 108.0(2) ?
C13 C12 C17 120.5(5) ?
C13 C12 O5 118.1(4) ?
C17 C12 O5 121.3(4) ?
C12 C13 C14 120.1(5) ?
C12 C13 H13 118(3) ?
C14 C13 H13 122(4) ?
C15 C14 C13 119.8(5) ?
C15 C14 H14 117(3) ?
C13 C14 H14 123(3) ?
C16 C15 C14 120.4(5) ?
C16 C15 Cl5 119.7(4) ?
C14 C15 Cl5 120.0(4) ?
C15 C16 C17 120.1(5) ?
C15 C16 H16 122(3) ?
C17 C16 H16 117(3) ?
C12 C17 C16 119.2(5) ?
C12 C17 H17 115(3) ?
C16 C17 H17 126(3) ?

loop_
_geom_bond_atom_site_label_1
_geom_bond_atom_site_label_2
_geom_bond_distance
_geom_bond_publ_flag
P2 O5 1.571(3) y
P2 O1 1.584(3) y
P2 O3 1.585(3) y
P2 S18 1.9025(18) y
Cl1 C11 1.764(5) ?
Cl2 C11 1.765(4) ?
Cl3 C11 1.758(5) ?
Cl4 C6 1.736(5) ?
Cl5 C15 1.735(5) ?
O1 C9 1.396(5) y
O3 C4 1.443(5) y
O5 C12 1.400(5) y
C4 C10 1.493(6) y
C4 C11 1.548(6) ?
C4 H4 0.90(4) ?
C5 C6 1.371(7) ?
C5 C10 1.391(6) ?
C5 H5 0.96(4) ?
C6 C7 1.379(8) ?
C7 C8 1.363(7) ?
C7 H7 0.95(5) ?
C8 C9 1.383(7) ?
C8 H8 0.84(5) ?
C9 C10 1.390(6) y
C12 C13 1.368(7) ?
C12 C17 1.371(7) ?
C13 C14 1.370(7) ?
C13 H13 0.83(5) ?
C14 C15 1.369(7) ?
C14 H14 1.00(5) ?
C15 C16 1.366(7) ?
C16 C17 1.381(7) ?
C16 H16 0.88(4) ?
C17 H17 0.95(4) ?

loop_
_geom_torsion_atom_site_label_1
_geom_torsion_atom_site_label_2
_geom_torsion_atom_site_label_3
_geom_torsion_atom_site_label_4
_geom_torsion
_geom_torsion_publ_flag
O5 P2 O1 C9 -144.6(3) ?
O3 P2 O1 C9 -35.4(4) y
S18 P2 O1 C9 90.2(3) ?
O5 P2 O3 C4 103.7(3) ?
O1 P2 O3 C4 1.2(4) y
S18 P2 O3 C4 -127.4(3) ?
O1 P2 O5 C12 -155.0(4) ?
O3 P2 O5 C12 97.5(4) ?
S18 P2 O5 C12 -29.1(4) ?
P2 O3 C4 C10 29.0(5) y
P2 O3 C4 C11 -99.3(4) ?
C10 C5 C6 C7 1.4(8) ?
C10 C5 C6 Cl4 -179.3(4) ?
C5 C6 C7 C8 -1.1(8) ?
Cl4 C6 C7 C8 179.7(4) ?
C6 C7 C8 C9 0.2(8) ?
C7 C8 C9 C10 0.2(8) ?
C7 C8 C9 O1 -179.4(4) ?
P2 O1 C9 C8 -142.7(4) ?
P2 O1 C9 C10 37.7(6) y
C8 C9 C10 C5 0.2(7) ?
O1 C9 C10 C5 179.7(4) ?
C8 C9 C10 C4 179.2(4) ?
O1 C9 C10 C4 -1.3(7) y
C6 C5 C10 C9 -1.0(7) ?
C6 C5 C10 C4 -180.0(4) ?
O3 C4 C10 C9 -30.3(6) y
C11 C4 C10 C9 94.9(5) ?
O3 C4 C10 C5 148.6(4) ?
C11 C4 C10 C5 -86.1(5) ?
O3 C4 C11 Cl3 -53.3(4) ?
C10 C4 C11 Cl3 -179.8(3) ?
O3 C4 C11 Cl1 -171.9(3) ?
C10 C4 C11 Cl1 61.6(4) ?
O3 C4 C11 Cl2 68.9(4) ?
C10 C4 C11 Cl2 -57.5(4) ?
P2 O5 C12 C13 121.3(4) ?
P2 O5 C12 C17 -62.5(6) ?
C17 C12 C13 C14 1.5(8) ?
O5 C12 C13 C14 177.8(4) ?
C12 C13 C14 C15 -1.0(8) ?
C13 C14 C15 C16 0.3(8) ?
C13 C14 C15 Cl5 -179.6(4) ?
C14 C15 C16 C17 -0.3(8) ?
Cl5 C15 C16 C17 179.7(4) ?
C13 C12 C17 C16 -1.4(8) ?
O5 C12 C17 C16 -177.6(5) ?
C15 C16 C17 C12 0.8(8) ?
